data_1501773
loop_
_publ_author_name
'Chen, Huajie'
'Cui, Qingyu'
'Yu, Gui'
'Guo, Yunlong'
'Huang, Jianyao'
'Zhu, Minliang'
'Guo, Xiaojun'
'Liu, Yunqi'

_publ_section_title
;
 Synthesis and Characterization of Novel Semiconductors Based on
 Thieno[3,2-b][1]benzothiophene Cores and Their Applications in the
 Organic Thin-Film Transistors
;
_journal_issue 48
_journal_name_full 'The Journal of Physical Chemistry C'
_journal_page_first 23984
_journal_paper_doi 10.1021/jp2081484
_journal_volume 115
_journal_year 2011
_chemical_formula_sum 'C22 H12 S4'
_chemical_formula_weight 404.56
_chemical_name_systematic
; 
 ? 
;
_space_group_IT_number 15
_symmetry_cell_setting monoclinic
_symmetry_space_group_name_Hall '-C 2yc'
_symmetry_space_group_name_H-M 'C 1 2/c 1'
_atom_sites_solution_hydrogens geom
_atom_sites_solution_primary direct
_atom_sites_solution_secondary difmap
_audit_creation_method SHELXL-97
_cell_angle_alpha 90.00
_cell_angle_beta 93.77(3)
_cell_angle_gamma 90.00
_cell_formula_units_Z 4
_cell_length_a 38.113(8)
_cell_length_b 5.8256(12)
_cell_length_c 7.8705(16)
_cell_measurement_reflns_used 2741
_cell_measurement_temperature 173(2)
_cell_measurement_theta_max 27.4726
_cell_measurement_theta_min 2.5935
_cell_volume 1743.7(6)
_computing_cell_refinement 'CrystalClear (Rigaku Inc., 2008)'
_computing_data_collection 'CrystalClear (Rigaku Inc., 2008)'
_computing_data_reduction 'CrystalClear (Rigaku Inc., 2008)'
_computing_molecular_graphics
;
 Mercury: visualization and analysis of crystal structures, C. F. Macrae,
 P. R. Edgington, P. McCabe, E. Pidcock, G. P. Shields, R. Taylor,
 M. Towler and J. van de Streek, J. Appl. Cryst., 39, 453-457, 2006.
;
_computing_publication_material 'SHELX-97 (Sheldrick, 1997)'
_computing_structure_refinement 'SHELXL-97 (Sheldrick, 1997)'
_computing_structure_solution 'SHELXS-97 (Sheldrick, 1990)'
_diffrn_ambient_temperature 173(2)
_diffrn_detector_area_resol_mean 28.5714
_diffrn_measured_fraction_theta_full 0.997
_diffrn_measured_fraction_theta_max 0.997
_diffrn_measurement_device_type 'MM007HF + CCD (Saturn724+)'
_diffrn_measurement_method '\w scans at fixed \c = 45\%'
_diffrn_radiation_monochromator Confocal
_diffrn_radiation_source 'Rotating Anode'
_diffrn_radiation_type MoK\a
_diffrn_radiation_wavelength 0.71073
_diffrn_reflns_av_R_equivalents 0.0521
_diffrn_reflns_av_sigmaI/netI 0.0470
_diffrn_reflns_limit_h_max 44
_diffrn_reflns_limit_h_min -48
_diffrn_reflns_limit_k_max 7
_diffrn_reflns_limit_k_min -6
_diffrn_reflns_limit_l_max 10
_diffrn_reflns_limit_l_min -10
_diffrn_reflns_number 6835
_diffrn_reflns_theta_full 27.47
_diffrn_reflns_theta_max 27.47
_diffrn_reflns_theta_min 1.07
_exptl_absorpt_coefficient_mu 0.548
_exptl_absorpt_correction_T_max 0.9503
_exptl_absorpt_correction_T_min 0.9377
_exptl_absorpt_correction_type numerical
_exptl_absorpt_process_details 'CrystalClear (Rigaku Inc., 2008)'
_exptl_crystal_colour yellow
_exptl_crystal_density_diffrn 1.541
_exptl_crystal_density_method 'not measured'
_exptl_crystal_description block
_exptl_crystal_F_000 832
_exptl_crystal_size_max 0.12
_exptl_crystal_size_mid 0.11
_exptl_crystal_size_min 0.09
_refine_diff_density_max 0.375
_refine_diff_density_min -0.298
_refine_diff_density_rms 0.080
_refine_ls_extinction_method none
_refine_ls_goodness_of_fit_ref 1.229
_refine_ls_hydrogen_treatment constr
_refine_ls_matrix_type full
_refine_ls_number_parameters 118
_refine_ls_number_reflns 1996
_refine_ls_number_restraints 0
_refine_ls_restrained_S_all 1.229
_refine_ls_R_factor_all 0.0676
_refine_ls_R_factor_gt 0.0560
_refine_ls_shift/su_max 0.000
_refine_ls_shift/su_mean 0.000
_refine_ls_structure_factor_coef Fsqd
_refine_ls_weighting_details 'calc w=1/[\s^2^(Fo^2^)+(0.0404P)^2^+4.7319P] where P=(Fo^2^+2Fc^2^)/3'
_refine_ls_weighting_scheme calc
_refine_ls_wR_factor_gt 0.1157
_refine_ls_wR_factor_ref 0.1308
_reflns_number_gt 1776
_reflns_number_total 1996
_reflns_threshold_expression >2sigma(I)
_cod_data_source_file jp2081484_si_001.cif
_cod_data_source_block a
_cod_depositor_comments
;
The following automatic conversions were performed:

'_exptl_absorpt_correction_type' value 'Numerical' changed to
'numerical' according to
/home/saulius/struct/CIF-dictionaries/cif_core.dic dictionary named
'cif_core.dic' version 2.4.1 from 2010-06-29.

Automatic conversion script
Id: cif_fix_values 1715 2011-07-08 13:25:40Z adriana 
;
_cod_original_sg_symbol_H-M C2/c
_cod_database_code 1501773

loop_
_symmetry_equiv_pos_as_xyz
'x, y, z'
'-x, y, -z+1/2'
'x+1/2, y+1/2, z'
'-x+1/2, y+1/2, -z+1/2'
'-x, -y, -z'
'x, -y, z-1/2'
'-x+1/2, -y+1/2, -z'
'x+1/2, -y+1/2, z-1/2'

loop_
_atom_site_label
_atom_site_type_symbol
_atom_site_fract_x
_atom_site_fract_y
_atom_site_fract_z
_atom_site_U_iso_or_equiv
_atom_site_adp_type
_atom_site_occupancy
_atom_site_symmetry_multiplicity
_atom_site_calc_flag
_atom_site_refinement_flags
S1 S 0.123561(19) 0.05249(13) 0.24531(10) 0.0229(2) Uani 1 1 d .
S2 S 0.076160(19) -0.52178(13) 0.01378(10) 0.0217(2) Uani 1 1 d .
C1 C 0.15763(7) -0.1282(5) 0.1908(4) 0.0201(6) Uani 1 1 d .
C2 C 0.19343(8) -0.0831(6) 0.2187(4) 0.0252(7) Uani 1 1 d .
H2A H 0.2014 0.0536 0.2745 0.030 Uiso 1 1 calc R
C3 C 0.21696(8) -0.2416(6) 0.1633(4) 0.0268(7) Uani 1 1 d .
H3A H 0.2415 -0.2134 0.1813 0.032 Uiso 1 1 calc R
C4 C 0.20547(8) -0.4423(6) 0.0815(4) 0.0254(7) Uani 1 1 d .
H4A H 0.2222 -0.5476 0.0430 0.031 Uiso 1 1 calc R
C5 C 0.16991(8) -0.4909(5) 0.0555(4) 0.0215(6) Uani 1 1 d .
H5A H 0.1623 -0.6293 0.0010 0.026 Uiso 1 1 calc R
C6 C 0.14542(7) -0.3330(5) 0.1107(4) 0.0187(6) Uani 1 1 d .
C7 C 0.10760(7) -0.3356(5) 0.0985(4) 0.0184(6) Uani 1 1 d .
C8 C 0.09245(7) -0.1407(5) 0.1609(4) 0.0187(6) Uani 1 1 d .
C9 C 0.05524(7) -0.1401(5) 0.1434(4) 0.0214(6) Uani 1 1 d .
H9A H 0.0409 -0.0188 0.1805 0.026 Uiso 1 1 calc R
C10 C 0.04248(7) -0.3364(5) 0.0662(4) 0.0204(6) Uani 1 1 d .
C11 C 0.00589(7) -0.4011(5) 0.0333(4) 0.0219(6) Uani 1 1 d .
H11A H -0.0113 -0.2920 0.0621 0.026 Uiso 1 1 calc R

loop_
_atom_site_aniso_label
_atom_site_aniso_U_11
_atom_site_aniso_U_22
_atom_site_aniso_U_33
_atom_site_aniso_U_23
_atom_site_aniso_U_13
_atom_site_aniso_U_12
S1 0.0195(4) 0.0197(4) 0.0292(4) -0.0057(3) 0.0004(3) -0.0019(3)
S2 0.0154(4) 0.0212(4) 0.0282(4) -0.0053(3) -0.0007(3) -0.0017(3)
C1 0.0186(14) 0.0221(16) 0.0194(14) 0.0026(12) -0.0001(11) -0.0008(12)
C2 0.0212(15) 0.0248(16) 0.0288(16) 0.0010(14) -0.0057(12) -0.0075(13)
C3 0.0152(14) 0.0347(19) 0.0298(17) 0.0043(14) -0.0037(12) -0.0031(13)
C4 0.0193(15) 0.0290(18) 0.0283(17) 0.0009(14) 0.0037(12) 0.0036(13)
C5 0.0198(14) 0.0224(16) 0.0225(15) 0.0005(12) 0.0021(11) -0.0010(12)
C6 0.0192(14) 0.0196(15) 0.0172(14) 0.0026(11) -0.0002(11) -0.0023(11)
C7 0.0182(14) 0.0198(15) 0.0173(14) -0.0003(11) 0.0014(11) -0.0020(11)
C8 0.0172(14) 0.0191(15) 0.0199(14) 0.0012(12) 0.0009(11) -0.0017(12)
C9 0.0159(14) 0.0212(16) 0.0273(16) 0.0000(13) 0.0037(12) 0.0015(12)
C10 0.0162(14) 0.0233(16) 0.0217(15) 0.0028(12) 0.0007(11) 0.0005(12)
C11 0.0139(13) 0.0252(16) 0.0265(16) 0.0015(13) 0.0013(11) 0.0015(12)

loop_
_atom_type_symbol
_atom_type_description
_atom_type_scat_dispersion_real
_atom_type_scat_dispersion_imag
_atom_type_scat_source
C C 0.0033 0.0016 'International Tables Vol C Tables 4.2.6.8 and 6.1.1.4'
H H 0.0000 0.0000 'International Tables Vol C Tables 4.2.6.8 and 6.1.1.4'
S S 0.1246 0.1234 'International Tables Vol C Tables 4.2.6.8 and 6.1.1.4'

loop_
_geom_angle_atom_site_label_1
_geom_angle_atom_site_label_2
_geom_angle_atom_site_label_3
_geom_angle
_geom_angle_site_symmetry_1
C8 S1 C1 90.89(14) .
C7 S2 C10 91.30(14) .
C2 C1 C6 121.3(3) .
C2 C1 S1 125.8(3) .
C6 C1 S1 112.9(2) .
C3 C2 C1 118.4(3) .
C3 C2 H2A 120.8 .
C1 C2 H2A 120.8 .
C2 C3 C4 121.2(3) .
C2 C3 H3A 119.4 .
C4 C3 H3A 119.4 .
C5 C4 C3 121.0(3) .
C5 C4 H4A 119.5 .
C3 C4 H4A 119.5 .
C4 C5 C6 119.0(3) .
C4 C5 H5A 120.5 .
C6 C5 H5A 120.5 .
C5 C6 C1 119.1(3) .
C5 C6 C7 131.2(3) .
C1 C6 C7 109.7(3) .
C8 C7 C6 114.1(3) .
C8 C7 S2 111.1(2) .
C6 C7 S2 134.7(2) .
C7 C8 C9 114.0(3) .
C7 C8 S1 112.3(2) .
C9 C8 S1 133.7(2) .
C10 C9 C8 111.4(3) .
C10 C9 H9A 124.3 .
C8 C9 H9A 124.3 .
C9 C10 C11 127.2(3) .
C9 C10 S2 112.1(2) .
C11 C10 S2 120.6(2) .
C11 C11 C10 126.2(4) 5_545
C11 C11 H11A 116.9 5_545
C10 C11 H11A 116.9 .

loop_
_geom_bond_atom_site_label_1
_geom_bond_atom_site_label_2
_geom_bond_distance
_geom_bond_site_symmetry_2
S1 C8 1.735(3) .
S1 C1 1.747(3) .
S2 C7 1.718(3) .
S2 C10 1.748(3) .
C1 C2 1.392(4) .
C1 C6 1.414(4) .
C2 C3 1.378(5) .
C2 H2A 0.9500 .
C3 C4 1.391(5) .
C3 H3A 0.9500 .
C4 C5 1.386(4) .
C4 H4A 0.9500 .
C5 C6 1.400(4) .
C5 H5A 0.9500 .
C6 C7 1.438(4) .
C7 C8 1.379(4) .
C8 C9 1.416(4) .
C9 C10 1.369(4) .
C9 H9A 0.9500 .
C10 C11 1.451(4) .
C11 C11 1.332(6) 5_545
C11 H11A 0.9500 .

loop_
_geom_torsion_atom_site_label_1
_geom_torsion_atom_site_label_2
_geom_torsion_atom_site_label_3
_geom_torsion_atom_site_label_4
_geom_torsion
_geom_torsion_site_symmetry_4
C8 S1 C1 C2 179.0(3) .
C8 S1 C1 C6 -0.4(2) .
C6 C1 C2 C3 1.2(5) .
S1 C1 C2 C3 -178.2(2) .
C1 C2 C3 C4 0.0(5) .
C2 C3 C4 C5 -1.0(5) .
C3 C4 C5 C6 0.9(5) .
C4 C5 C6 C1 0.2(4) .
C4 C5 C6 C7 178.8(3) .
C2 C1 C6 C5 -1.3(4) .
S1 C1 C6 C5 178.2(2) .
C2 C1 C6 C7 179.9(3) .
S1 C1 C6 C7 -0.7(3) .
C5 C6 C7 C8 -176.8(3) .
C1 C6 C7 C8 1.9(4) .
C5 C6 C7 S2 -0.6(5) .
C1 C6 C7 S2 178.1(2) .
C10 S2 C7 C8 -0.8(2) .
C10 S2 C7 C6 -177.1(3) .
C6 C7 C8 C9 177.9(3) .
S2 C7 C8 C9 0.8(3) .
C6 C7 C8 S1 -2.2(3) .
S2 C7 C8 S1 -179.33(15) .
C1 S1 C8 C7 1.5(2) .
C1 S1 C8 C9 -178.7(3) .
C7 C8 C9 C10 -0.3(4) .
S1 C8 C9 C10 179.9(2) .
C8 C9 C10 C11 177.2(3) .
C8 C9 C10 S2 -0.3(3) .
C7 S2 C10 C9 0.7(2) .
C7 S2 C10 C11 -177.0(3) .
C9 C10 C11 C11 -175.9(4) 5_545
S2 C10 C11 C11 1.4(6) 5_545
